data_7228734
loop_
_publ_author_name
'De Rosa, Margherita'
'La Manna, Pellegrino'
'Soriente, Annunziata'
'Gaeta, Carmine'
'Talotta, Carmen'
'Hickey, Neal'
'Geremia, Silvano'
'Neri, Placido'

_publ_section_title
;
 Supramolecular Synthons in the Gamma-Hydroxybutenolides
;
_journal_name_full CrystEngComm
_journal_paper_doi 10.1039/C7CE00953D
_journal_year 2017
_chemical_formula_moiety 'C14 H13 Cl O5'
_chemical_formula_sum 'C14 H13 Cl O5'
_chemical_formula_weight 296.69
_space_group_IT_number 14
_symmetry_cell_setting monoclinic
_symmetry_Int_Tables_number 14
_symmetry_space_group_name_Hall '-P 2yn'
_symmetry_space_group_name_H-M 'P 1 21/n 1'
_atom_sites_solution_hydrogens geom
_atom_sites_solution_primary direct
_atom_sites_solution_secondary direct
_audit_conform_dict_location ftp://ftp.iucr.org/pub/cif_core.dic
_audit_conform_dict_name cif_core.dic
_audit_conform_dict_version 2.4.3
_audit_creation_date 2016-12-23T13:15:01-00:00
_audit_creation_method 'WinGX routine CIF_UPDATE'
_audit_update_record
;
2017-05-17 deposited with the CCDC.
2017-07-24 downloaded from the CCDC.
;
_cell_angle_alpha 90
_cell_angle_beta 104.181(4)
_cell_angle_gamma 90
_cell_formula_units_Z 8
_cell_length_a 11.6510(5)
_cell_length_b 11.4870(19)
_cell_length_c 20.733(2)
_cell_measurement_reflns_used 31547
_cell_measurement_temperature 100(2)
_cell_measurement_theta_max 29.998
_cell_measurement_theta_min 1.811
_cell_measurement_wavelength 0.7
_cell_volume 2690.2(5)
_computing_cell_refinement 'XDS, Kabasch 2010'
_computing_data_collection 'ELETTRA XRD1 Data Collection SW'
_computing_data_reduction 'XDS - CCP4'
_computing_molecular_graphics 'ORTEP-3 for Windows (Farrugia, 2012)'
_computing_publication_material 'WinGX publication routines (Farrugia, 2012)'
_computing_structure_refinement 'SHELXL-2014/7 (Sheldrick, 2014)'
_computing_structure_solution 'SIR-2014 (Burla et al., 2014)'
_diffrn_ambient_temperature 100(2)
_diffrn_measured_fraction_theta_full 0.995
_diffrn_measured_fraction_theta_max 0.988
_diffrn_measurement_device 'Area detector'
_diffrn_measurement_device_type 'Dectris Pilatus 2M'
_diffrn_measurement_method 'Rotating Crystal'
_diffrn_radiation_probe x-ray
_diffrn_radiation_type Synchrotron
_diffrn_radiation_wavelength 0.7
_diffrn_reflns_av_R_equivalents 0.0319
_diffrn_reflns_av_unetI/netI 0.0203
_diffrn_reflns_Laue_measured_fraction_full 0.995
_diffrn_reflns_Laue_measured_fraction_max 0.988
_diffrn_reflns_limit_h_max 16
_diffrn_reflns_limit_h_min -16
_diffrn_reflns_limit_k_max 16
_diffrn_reflns_limit_k_min -16
_diffrn_reflns_limit_l_max 29
_diffrn_reflns_limit_l_min -29
_diffrn_reflns_number 50687
_diffrn_reflns_point_group_measured_fraction_full 0.995
_diffrn_reflns_point_group_measured_fraction_max 0.988
_diffrn_reflns_theta_full 24.835
_diffrn_reflns_theta_max 29.998
_diffrn_reflns_theta_min 1.811
_diffrn_standards_number 0
_exptl_absorpt_coefficient_mu 0.284
_exptl_absorpt_correction_type none
_exptl_crystal_colour white
_exptl_crystal_density_diffrn 1.465
_exptl_crystal_density_method 'not measured'
_exptl_crystal_description rod
_exptl_crystal_F_000 1232
_exptl_crystal_size_max 0.2
_exptl_crystal_size_mid 0.1
_exptl_crystal_size_min 0.08
_refine_diff_density_max 0.53
_refine_diff_density_min -0.511
_refine_diff_density_rms 0.086
_refine_ls_extinction_coef 0.0347(15)
_refine_ls_extinction_expression Fc^*^=kFc[1+0.001xFc^2^\l^3^/sin(2\q)]^-1/4^
_refine_ls_extinction_method 'SHELXL-2014/7 (Sheldrick 2014'
_refine_ls_goodness_of_fit_ref 1.052
_refine_ls_hydrogen_treatment constr
_refine_ls_matrix_type full
_refine_ls_number_constraints 0
_refine_ls_number_parameters 366
_refine_ls_number_reflns 8125
_refine_ls_number_restraints 0
_refine_ls_restrained_S_all 1.052
_refine_ls_R_factor_all 0.0359
_refine_ls_R_factor_gt 0.0346
_refine_ls_shift/su_max 0.002
_refine_ls_shift/su_mean 0
_refine_ls_structure_factor_coef Fsqd
_refine_ls_weighting_details 'w=1/[\s^2^(Fo^2^)+(0.0514P)^2^+0.9381P] where P=(Fo^2^+2Fc^2^)/3'
_refine_ls_weighting_scheme calc
_refine_ls_wR_factor_gt 0.091
_refine_ls_wR_factor_ref 0.0921
_reflns_Friedel_coverage 0
_reflns_number_gt 7690
_reflns_number_total 8125
_reflns_threshold_expression 'I > 2\s(I)'
_cod_data_source_file c7ce00953d2.cif
_cod_data_source_block shelx_CCDC4
_cod_original_sg_symbol_H-M 'P 21/n'
_cod_database_code 7228734
_shelx_estimated_absorpt_t_min 0.945
_shelx_estimated_absorpt_t_max 0.978

loop_
_symmetry_equiv_pos_as_xyz
'x, y, z'
'-x+1/2, y+1/2, -z+1/2'
'-x, -y, -z'
'x-1/2, -y-1/2, z-1/2'

loop_
_atom_site_label
_atom_site_type_symbol
_atom_site_fract_x
_atom_site_fract_y
_atom_site_fract_z
_atom_site_U_iso_or_equiv
_atom_site_adp_type
_atom_site_occupancy
_atom_site_site_symmetry_order
_atom_site_calc_flag
_atom_site_refinement_flags_posn
_atom_site_refinement_flags_adp
Cl1 Cl -0.18511(2) 0.34312(2) 0.63999(2) 0.02436(7) Uani 1 1 d . .
Cl2 Cl 0.37792(2) 0.18464(2) 0.97554(2) 0.02566(7) Uani 1 1 d . .
O3A O 0.37532(6) 0.50905(6) 0.74377(3) 0.01549(12) Uani 1 1 d . .
H1O3 H 0.4493 0.5146 0.751 0.023 Uiso 1 1 calc R U
O1A O 0.44104(6) 0.37395(6) 0.65906(3) 0.01735(13) Uani 1 1 d . .
O4A O 0.49477(6) 0.36184(6) 0.84880(3) 0.01747(13) Uani 1 1 d . .
O4B O -0.28548(6) 0.39930(6) 0.79672(3) 0.01749(13) Uani 1 1 d . .
O3B O -0.15380(6) 0.42577(6) 0.93220(3) 0.01694(13) Uani 1 1 d . .
H2O3 H -0.2265 0.4318 0.9302 0.025 Uiso 1 1 calc R U
O5B O -0.39030(6) 0.55914(7) 0.75749(4) 0.02168(14) Uani 1 1 d . .
O1B O -0.23965(6) 0.22503(6) 0.95800(3) 0.01908(13) Uani 1 1 d . .
O2A O 0.42796(7) 0.21081(6) 0.71721(4) 0.02310(15) Uani 1 1 d . .
O2B O -0.24357(7) 0.15359(7) 0.85648(4) 0.02425(15) Uani 1 1 d . .
O5A O 0.60901(7) 0.46449(8) 0.93256(4) 0.02650(16) Uani 1 1 d . .
C5A C 0.36965(8) 0.34978(8) 0.81903(4) 0.01578(15) Uani 1 1 d . .
H5A H 0.3447 0.2668 0.821 0.019 Uiso 1 1 calc R U
C4B C -0.13498(8) 0.33193(8) 0.89278(4) 0.01436(15) Uani 1 1 d . .
C3A C 0.41033(8) 0.31327(8) 0.70680(4) 0.01528(15) Uani 1 1 d . .
C9B C -0.00553(8) 0.29376(8) 0.91428(4) 0.01459(15) Uani 1 1 d . .
C4A C 0.34364(7) 0.39159(7) 0.74586(4) 0.01349(14) Uani 1 1 d . .
C5B C -0.16175(8) 0.36851(8) 0.81873(4) 0.01655(16) Uani 1 1 d . .
H5B H -0.1426 0.3035 0.791 0.02 Uiso 1 1 calc R U
C14B C 0.07344(8) 0.35175(8) 0.96571(4) 0.01646(16) Uani 1 1 d . .
H14B H 0.0464 0.4148 0.9877 0.02 Uiso 1 1 calc R U
C6A C 0.31191(8) 0.42472(9) 0.86093(4) 0.01937(17) Uani 1 1 d . .
H6A H 0.2289 0.4342 0.8548 0.023 Uiso 1 1 calc R U
C12B C 0.22985(8) 0.22548(8) 0.95244(5) 0.01776(16) Uani 1 1 d . .
C12A C -0.03257(8) 0.35746(8) 0.66752(4) 0.01745(16) Uani 1 1 d . .
C10B C 0.03511(8) 0.20104(8) 0.88219(4) 0.01807(16) Uani 1 1 d . .
H10B H -0.0183 0.1614 0.8471 0.022 Uiso 1 1 calc R U
C13B C 0.19181(8) 0.31776(8) 0.98503(5) 0.01782(16) Uani 1 1 d . .
H13B H 0.2456 0.3573 1.02 0.021 Uiso 1 1 calc R U
C3B C -0.21315(8) 0.22631(8) 0.89897(4) 0.01634(16) Uani 1 1 d . .
C9A C 0.21072(7) 0.37898(7) 0.71554(4) 0.01375(15) Uani 1 1 d . .
C7A C 0.39457(9) 0.47625(9) 0.90817(5) 0.02115(18) Uani 1 1 d . .
H7A H 0.3808 0.5285 0.941 0.025 Uiso 1 1 calc R U
C8B C -0.29471(8) 0.51227(8) 0.77664(4) 0.01730(16) Uani 1 1 d . .
C14A C 0.13941(8) 0.47774(8) 0.70232(4) 0.01592(15) Uani 1 1 d . .
H14A H 0.1745 0.5528 0.7096 0.019 Uiso 1 1 calc R U
C11B C 0.15303(9) 0.16619(8) 0.90122(5) 0.01940(17) Uani 1 1 d . .
H11B H 0.1804 0.1029 0.8795 0.023 Uiso 1 1 calc R U
C7B C -0.17563(8) 0.56011(9) 0.78306(5) 0.01904(17) Uani 1 1 d . .
H7B H -0.1573 0.6367 0.7715 0.023 Uiso 1 1 calc R U
C8A C 0.51105(8) 0.43785(9) 0.90052(4) 0.01916(17) Uani 1 1 d . .
C13A C 0.01724(8) 0.46771(8) 0.67852(4) 0.01788(16) Uani 1 1 d . .
H13A H -0.0312 0.5352 0.6699 0.021 Uiso 1 1 calc R U
C1A C 0.52331(9) 0.39949(9) 0.56630(5) 0.02189(18) Uani 1 1 d . .
H1A H 0.4484 0.4337 0.5416 0.033 Uiso 1 1 calc R U
H1C H 0.5625 0.3615 0.5351 0.033 Uiso 1 1 calc R U
H1B H 0.5747 0.4609 0.5905 0.033 Uiso 1 1 calc R U
C10A C 0.15854(8) 0.26907(8) 0.70372(5) 0.01789(16) Uani 1 1 d . .
H10A H 0.2067 0.2013 0.7124 0.021 Uiso 1 1 calc R U
C11A C 0.03664(8) 0.25793(8) 0.67936(5) 0.01942(17) Uani 1 1 d . .
H11A H 0.0014 0.1831 0.671 0.023 Uiso 1 1 calc R U
C2A C 0.49928(9) 0.31079(9) 0.61500(5) 0.02098(18) Uani 1 1 d . .
H2A H 0.4474 0.2481 0.5913 0.025 Uiso 1 1 calc R U
H2B H 0.5742 0.2757 0.6406 0.025 Uiso 1 1 calc R U
C6B C -0.09783(8) 0.47695(9) 0.80801(4) 0.01916(17) Uani 1 1 d . .
H6B H -0.0142 0.4852 0.8176 0.023 Uiso 1 1 calc R U
C2B C -0.31739(9) 0.13109(9) 0.96799(5) 0.02233(18) Uani 1 1 d . .
H2C H -0.2823 0.0546 0.9618 0.027 Uiso 1 1 calc R U
H2D H -0.3954 0.1376 0.9357 0.027 Uiso 1 1 calc R U
C1B C -0.33103(10) 0.14281(11) 1.03800(5) 0.0263(2) Uani 1 1 d . .
H1D H -0.2541 0.1307 1.0694 0.039 Uiso 1 1 calc R U
H1E H -0.3875 0.0845 1.0459 0.039 Uiso 1 1 calc R U
H1F H -0.3604 0.2209 1.0443 0.039 Uiso 1 1 calc R U

loop_
_atom_site_aniso_label
_atom_site_aniso_U_11
_atom_site_aniso_U_22
_atom_site_aniso_U_33
_atom_site_aniso_U_23
_atom_site_aniso_U_13
_atom_site_aniso_U_12
Cl1 0.01229(11) 0.03454(13) 0.02421(12) -0.00158(9) 0.00054(8) -0.00143(8)
Cl2 0.01439(11) 0.03046(13) 0.03178(13) 0.00480(9) 0.00496(9) 0.00559(8)
O3A 0.0132(3) 0.0140(3) 0.0197(3) 0.0009(2) 0.0049(2) -0.0018(2)
O1A 0.0187(3) 0.0178(3) 0.0177(3) 0.0013(2) 0.0086(2) 0.0022(2)
O4A 0.0121(3) 0.0236(3) 0.0160(3) 0.0006(2) 0.0020(2) 0.0014(2)
O4B 0.0110(3) 0.0235(3) 0.0170(3) 0.0014(2) 0.0016(2) -0.0023(2)
O3B 0.0136(3) 0.0193(3) 0.0179(3) -0.0051(2) 0.0037(2) 0.0000(2)
O5B 0.0127(3) 0.0288(4) 0.0227(3) 0.0050(3) 0.0026(2) 0.0011(2)
O1B 0.0197(3) 0.0231(3) 0.0155(3) -0.0024(2) 0.0064(2) -0.0053(2)
O2A 0.0253(4) 0.0168(3) 0.0307(4) 0.0043(3) 0.0134(3) 0.0048(3)
O2B 0.0277(4) 0.0267(4) 0.0195(3) -0.0076(3) 0.0081(3) -0.0102(3)
O5A 0.0148(3) 0.0409(4) 0.0223(3) -0.0066(3) 0.0016(3) -0.0007(3)
C5A 0.0115(4) 0.0202(4) 0.0152(3) 0.0027(3) 0.0025(3) -0.0006(3)
C4B 0.0125(4) 0.0174(4) 0.0128(3) -0.0022(3) 0.0023(3) -0.0010(3)
C3A 0.0114(4) 0.0174(4) 0.0171(4) 0.0013(3) 0.0036(3) 0.0009(3)
C9B 0.0123(4) 0.0172(4) 0.0138(3) -0.0005(3) 0.0022(3) -0.0006(3)
C4A 0.0121(3) 0.0139(3) 0.0147(3) 0.0014(3) 0.0037(3) -0.0001(3)
C5B 0.0113(4) 0.0234(4) 0.0145(3) -0.0002(3) 0.0021(3) -0.0005(3)
C14B 0.0147(4) 0.0172(4) 0.0165(4) -0.0023(3) 0.0019(3) -0.0002(3)
C6A 0.0147(4) 0.0284(4) 0.0159(4) 0.0029(3) 0.0056(3) 0.0014(3)
C12B 0.0134(4) 0.0204(4) 0.0199(4) 0.0033(3) 0.0048(3) 0.0019(3)
C12A 0.0114(4) 0.0250(4) 0.0152(4) -0.0004(3) 0.0020(3) -0.0005(3)
C10B 0.0174(4) 0.0201(4) 0.0163(4) -0.0035(3) 0.0033(3) -0.0004(3)
C13B 0.0132(4) 0.0199(4) 0.0187(4) -0.0009(3) 0.0009(3) -0.0013(3)
C3B 0.0133(4) 0.0204(4) 0.0152(4) -0.0008(3) 0.0032(3) -0.0013(3)
C9A 0.0118(4) 0.0158(3) 0.0136(3) 0.0008(3) 0.0031(3) 0.0000(3)
C7A 0.0170(4) 0.0305(5) 0.0168(4) -0.0006(3) 0.0059(3) 0.0025(3)
C8B 0.0134(4) 0.0238(4) 0.0143(3) 0.0014(3) 0.0024(3) -0.0021(3)
C14A 0.0147(4) 0.0158(4) 0.0168(4) -0.0004(3) 0.0030(3) 0.0010(3)
C11B 0.0192(4) 0.0198(4) 0.0204(4) -0.0016(3) 0.0071(3) 0.0022(3)
C7B 0.0133(4) 0.0256(4) 0.0175(4) 0.0024(3) 0.0022(3) -0.0043(3)
C8A 0.0160(4) 0.0260(4) 0.0154(4) 0.0008(3) 0.0036(3) 0.0006(3)
C13A 0.0142(4) 0.0206(4) 0.0183(4) 0.0002(3) 0.0028(3) 0.0032(3)
C1A 0.0220(4) 0.0252(4) 0.0211(4) 0.0013(3) 0.0104(3) 0.0013(3)
C10A 0.0147(4) 0.0159(4) 0.0225(4) 0.0015(3) 0.0034(3) -0.0003(3)
C11A 0.0156(4) 0.0193(4) 0.0227(4) 0.0008(3) 0.0034(3) -0.0032(3)
C2A 0.0217(4) 0.0205(4) 0.0243(4) 0.0003(3) 0.0125(3) 0.0038(3)
C6B 0.0120(4) 0.0287(4) 0.0164(4) 0.0020(3) 0.0028(3) -0.0036(3)
C2B 0.0209(4) 0.0263(4) 0.0215(4) -0.0003(3) 0.0085(3) -0.0061(3)
C1B 0.0206(5) 0.0400(6) 0.0195(4) 0.0042(4) 0.0072(3) -0.0021(4)

loop_
_atom_type_symbol
_atom_type_description
_atom_type_scat_dispersion_real
_atom_type_scat_dispersion_imag
_atom_type_scat_source
C C 0.003 0.0016 'International Tables Vol C Tables 4.2.6.8 and 6.1.1.4'
H H 0 0 'International Tables Vol C Tables 4.2.6.8 and 6.1.1.4'
O O 0.0105 0.0059 'International Tables Vol C Tables 4.2.6.8 and 6.1.1.4'
Cl Cl 0.1456 0.155 'International Tables Vol C Tables 4.2.6.8 and 6.1.1.4'

loop_
_geom_angle_atom_site_label_1
_geom_angle_atom_site_label_2
_geom_angle_atom_site_label_3
_geom_angle
C4A O3A H1O3 109.5
C3A O1A C2A 117.20(7)
C8A O4A C5A 109.27(7)
C8B O4B C5B 109.17(7)
C4B O3B H2O3 109.5
C3B O1B C2B 115.51(7)
O4A C5A C6A 104.32(7)
O4A C5A C4A 108.89(7)
C6A C5A C4A 112.50(7)
O4A C5A H5A 110.3
C6A C5A H5A 110.3
C4A C5A H5A 110.3
O3B C4B C9B 109.55(7)
O3B C4B C3B 112.13(7)
C9B C4B C3B 108.11(7)
O3B C4B C5B 110.32(7)
C9B C4B C5B 108.16(7)
C3B C4B C5B 108.46(7)
O2A C3A O1A 125.48(8)
O2A C3A C4A 124.15(8)
O1A C3A C4A 110.33(7)
C14B C9B C10B 119.37(8)
C14B C9B C4B 120.31(8)
C10B C9B C4B 120.31(8)
O3A C4A C9A 109.04(7)
O3A C4A C3A 112.01(7)
C9A C4A C3A 108.59(7)
O3A C4A C5A 109.81(7)
C9A C4A C5A 107.99(7)
C3A C4A C5A 109.31(7)
O4B C5B C6B 104.10(7)
O4B C5B C4B 108.82(7)
C6B C5B C4B 112.75(7)
O4B C5B H5B 110.3
C6B C5B H5B 110.3
C4B C5B H5B 110.3
C13B C14B C9B 120.43(8)
C13B C14B H14B 119.8
C9B C14B H14B 119.8
C7A C6A C5A 109.63(8)
C7A C6A H6A 125.2
C5A C6A H6A 125.2
C13B C12B C11B 121.64(8)
C13B C12B Cl2 119.09(7)
C11B C12B Cl2 119.26(7)
C11A C12A C13A 121.45(8)
C11A C12A Cl1 118.96(7)
C13A C12A Cl1 119.57(7)
C11B C10B C9B 120.66(8)
C11B C10B H10B 119.7
C9B C10B H10B 119.7
C12B C13B C14B 119.06(8)
C12B C13B H13B 120.5
C14B C13B H13B 120.5
O2B C3B O1B 124.86(9)
O2B C3B C4B 124.05(8)
O1B C3B C4B 111.07(7)
C14A C9A C10A 119.24(8)
C14A C9A C4A 119.94(8)
C10A C9A C4A 120.75(8)
C6A C7A C8A 107.88(9)
C6A C7A H7A 126.1
C8A C7A H7A 126.1
O5B C8B O4B 121.43(8)
O5B C8B C7B 129.44(9)
O4B C8B C7B 109.13(8)
C13A C14A C9A 120.73(8)
C13A C14A H14A 119.6
C9A C14A H14A 119.6
C12B C11B C10B 118.83(8)
C12B C11B H11B 120.6
C10B C11B H11B 120.6
C6B C7B C8B 107.76(8)
C6B C7B H7B 126.1
C8B C7B H7B 126.1
O5A C8A O4A 121.71(9)
O5A C8A C7A 129.42(9)
O4A C8A C7A 108.86(8)
C12A C13A C14A 118.91(8)
C12A C13A H13A 120.5
C14A C13A H13A 120.5
C2A C1A H1A 109.5
C2A C1A H1C 109.5
H1A C1A H1C 109.5
C2A C1A H1B 109.5
H1A C1A H1B 109.5
H1C C1A H1B 109.5
C11A C10A C9A 120.56(8)
C11A C10A H10A 119.7
C9A C10A H10A 119.7
C12A C11A C10A 119.09(9)
C12A C11A H11A 120.5
C10A C11A H11A 120.5
O1A C2A C1A 105.94(8)
O1A C2A H2A 110.5
C1A C2A H2A 110.5
O1A C2A H2B 110.5
C1A C2A H2B 110.5
H2A C2A H2B 108.7
C7B C6B C5B 109.82(8)
C7B C6B H6B 125.1
C5B C6B H6B 125.1
O1B C2B C1B 106.70(8)
O1B C2B H2C 110.4
C1B C2B H2C 110.4
O1B C2B H2D 110.4
C1B C2B H2D 110.4
H2C C2B H2D 108.6
C2B C1B H1D 109.5
C2B C1B H1E 109.5
H1D C1B H1E 109.5
C2B C1B H1F 109.5
H1D C1B H1F 109.5
H1E C1B H1F 109.5

loop_
_geom_bond_atom_site_label_1
_geom_bond_atom_site_label_2
_geom_bond_distance
Cl1 C12A 1.7362(9)
Cl2 C12B 1.7380(9)
O3A C4A 1.4023(10)
O3A H1O3 0.84
O1A C3A 1.3293(10)
O1A C2A 1.4577(11)
O4A C8A 1.3596(12)
O4A C5A 1.4437(10)
O4B C8B 1.3590(12)
O4B C5B 1.4455(11)
O3B C4B 1.4021(10)
O3B H2O3 0.84
O5B C8B 1.2129(12)
O1B C3B 1.3338(11)
O1B C2B 1.4558(12)
O2A C3A 1.2051(11)
O2B C3B 1.2027(11)
O5A C8A 1.2108(12)
C5A C6A 1.4948(13)
C5A C4A 1.5487(12)
C5A H5A 1
C4B C9B 1.5285(12)
C4B C3B 1.5412(13)
C4B C5B 1.5480(12)
C3A C4A 1.5420(12)
C9B C14B 1.3952(12)
C9B C10B 1.3983(12)
C4A C9A 1.5288(12)
C5B C6B 1.4955(13)
C5B H5B 1
C14B C13B 1.3944(12)
C14B H14B 0.95
C6A C7A 1.3323(14)
C6A H6A 0.95
C12B C13B 1.3868(13)
C12B C11B 1.3882(13)
C12A C11A 1.3859(13)
C12A C13A 1.3884(13)
C10B C11B 1.3921(13)
C10B H10B 0.95
C13B H13B 0.95
C9A C14A 1.3931(12)
C9A C10A 1.3967(12)
C7A C8A 1.4721(13)
C7A H7A 0.95
C8B C7B 1.4677(12)
C14A C13A 1.3924(12)
C14A H14A 0.95
C11B H11B 0.95
C7B C6B 1.3311(14)
C7B H7B 0.95
C13A H13A 0.95
C1A C2A 1.5082(14)
C1A H1A 0.98
C1A H1C 0.98
C1A H1B 0.98
C10A C11A 1.3918(13)
C10A H10A 0.95
C11A H11A 0.95
C2A H2A 0.99
C2A H2B 0.99
C6B H6B 0.95
C2B C1B 1.5046(14)
C2B H2C 0.99
C2B H2D 0.99
C1B H1D 0.98
C1B H1E 0.98
C1B H1F 0.98

loop_
_geom_torsion_atom_site_label_1
_geom_torsion_atom_site_label_2
_geom_torsion_atom_site_label_3
_geom_torsion_atom_site_label_4
_geom_torsion
C8A O4A C5A C6A -2.08(9)
C8A O4A C5A C4A 118.24(8)
C2A O1A C3A O2A 1.00(14)
C2A O1A C3A C4A -176.68(7)
O3B C4B C9B C14B -0.61(11)
C3B C4B C9B C14B -123.08(9)
C5B C4B C9B C14B 119.67(9)
O3B C4B C9B C10B 179.95(8)
C3B C4B C9B C10B 57.48(10)
C5B C4B C9B C10B -59.77(10)
O2A C3A C4A O3A 155.88(9)
O1A C3A C4A O3A -26.40(10)
O2A C3A C4A C9A -83.65(11)
O1A C3A C4A C9A 94.07(8)
O2A C3A C4A C5A 33.94(12)
O1A C3A C4A C5A -148.35(7)
O4A C5A C4A O3A -60.77(9)
C6A C5A C4A O3A 54.36(9)
O4A C5A C4A C9A -179.55(7)
C6A C5A C4A C9A -64.42(9)
O4A C5A C4A C3A 62.48(9)
C6A C5A C4A C3A 177.61(7)
C8B O4B C5B C6B -1.08(9)
C8B O4B C5B C4B 119.38(8)
O3B C4B C5B O4B -63.04(9)
C9B C4B C5B O4B 177.15(7)
C3B C4B C5B O4B 60.13(9)
O3B C4B C5B C6B 51.92(10)
C9B C4B C5B C6B -67.88(9)
C3B C4B C5B C6B 175.09(7)
C10B C9B C14B C13B 0.02(13)
C4B C9B C14B C13B -179.43(8)
O4A C5A C6A C7A 1.50(10)
C4A C5A C6A C7A -116.37(9)
C14B C9B C10B C11B 0.17(14)
C4B C9B C10B C11B 179.62(8)
C11B C12B C13B C14B -0.07(14)
Cl2 C12B C13B C14B 178.93(7)
C9B C14B C13B C12B -0.07(14)
C2B O1B C3B O2B -3.97(14)
C2B O1B C3B C4B 177.61(8)
O3B C4B C3B O2B 154.01(9)
C9B C4B C3B O2B -85.12(11)
C5B C4B C3B O2B 31.94(12)
O3B C4B C3B O1B -27.55(10)
C9B C4B C3B O1B 93.32(8)
C5B C4B C3B O1B -149.63(8)
O3A C4A C9A C14A -11.23(11)
C3A C4A C9A C14A -133.53(8)
C5A C4A C9A C14A 108.04(9)
O3A C4A C9A C10A 171.81(8)
C3A C4A C9A C10A 49.51(10)
C5A C4A C9A C10A -68.92(10)
C5A C6A C7A C8A -0.40(11)
C5B O4B C8B O5B -178.13(8)
C5B O4B C8B C7B 1.53(9)
C10A C9A C14A C13A 0.95(13)
C4A C9A C14A C13A -176.06(8)
C13B C12B C11B C10B 0.26(14)
Cl2 C12B C11B C10B -178.74(7)
C9B C10B C11B C12B -0.31(14)
O5B C8B C7B C6B 178.22(10)
O4B C8B C7B C6B -1.40(11)
C5A O4A C8A O5A -178.26(9)
C5A O4A C8A C7A 1.92(10)
C6A C7A C8A O5A 179.25(11)
C6A C7A C8A O4A -0.95(11)
C11A C12A C13A C14A -0.37(14)
Cl1 C12A C13A C14A 178.27(7)
C9A C14A C13A C12A -0.59(13)
C14A C9A C10A C11A -0.36(13)
C4A C9A C10A C11A 176.62(8)
C13A C12A C11A C10A 0.95(14)
Cl1 C12A C11A C10A -177.70(7)
C9A C10A C11A C12A -0.58(14)
C3A O1A C2A C1A 179.80(8)
C8B C7B C6B C5B 0.69(11)
O4B C5B C6B C7B 0.20(10)
C4B C5B C6B C7B -117.58(9)
C3B O1B C2B C1B 177.48(8)
